data_7035715
loop_
_publ_author_name
'Z\'abransk\'y, Martin'
'C\'isa\<rov\'a, Ivana'
'\<St\<epni\<cka, Petr'

_publ_section_title
;
 Ferrocenylmethylation reactions with a phosphinoferrocene betaine.
;
_journal_issue 32
_journal_name_full 'Dalton transactions (Cambridge, England : 2003)'
_journal_page_first 14494
_journal_page_last 14506
_journal_paper_doi 10.1039/c5dt01877c
_journal_volume 44
_journal_year 2015
_chemical_formula_moiety 'C40 H34 Fe P2'
_chemical_formula_sum 'C40 H34 Fe P2'
_chemical_formula_weight 632.46
_space_group_crystal_system triclinic
_space_group_IT_number 2
_space_group_name_Hall '-P 1'
_space_group_name_H-M_alt 'P -1'
_atom_sites_solution_hydrogens geom
_atom_sites_solution_primary direct
_atom_sites_solution_secondary difmap
_audit_creation_method SHELXL-97
_audit_update_record
;
2015-05-15 deposited with the CCDC.
2015-07-08 downloaded from the CCDC.
;
_cell_angle_alpha 71.4390(10)
_cell_angle_beta 80.3745(10)
_cell_angle_gamma 86.0975(11)
_cell_formula_units_Z 2
_cell_length_a 9.9555(3)
_cell_length_b 11.1437(3)
_cell_length_c 15.0607(4)
_cell_measurement_reflns_used 9975
_cell_measurement_temperature 150(2)
_cell_measurement_theta_max 27.52
_cell_measurement_theta_min 2.34
_cell_volume 1561.45(8)
_computing_cell_refinement 'SAINT V8.34A (Bruker AXS Inc., 2013)'
_computing_data_collection 'Bruker Instrument Service v2014.11.0.1'
_computing_data_reduction 'SAINT V8.34A (Bruker AXS Inc., 2013)'
_computing_molecular_graphics 'PLATON (Spek, 2003)'
_computing_publication_material 'PLATON (Spek, 2003)'
_computing_structure_refinement 'SHELXL-97 (Sheldrick, 1997)'
_computing_structure_solution 'SHELXS-97 (Sheldrick, 1990)'
_diffrn_ambient_temperature 150(2)
_diffrn_measured_fraction_theta_full 0.999
_diffrn_measured_fraction_theta_max 0.999
_diffrn_measurement_device_type 'Bruker APEX-II CCD'
_diffrn_measurement_method '\f and \w scans'
_diffrn_radiation_monochromator graphite
_diffrn_radiation_source 'fine-focus sealed tube'
_diffrn_radiation_type MoK\a
_diffrn_radiation_wavelength 0.71073
_diffrn_reflns_av_R_equivalents 0.0279
_diffrn_reflns_av_sigmaI/netI 0.0323
_diffrn_reflns_limit_h_max 12
_diffrn_reflns_limit_h_min -12
_diffrn_reflns_limit_k_max 14
_diffrn_reflns_limit_k_min -13
_diffrn_reflns_limit_l_max 19
_diffrn_reflns_limit_l_min -19
_diffrn_reflns_number 23640
_diffrn_reflns_theta_full 27.50
_diffrn_reflns_theta_max 27.50
_diffrn_reflns_theta_min 1.93
_exptl_absorpt_coefficient_mu 0.614
_exptl_absorpt_correction_T_max 0.8278
_exptl_absorpt_correction_T_min 0.7826
_exptl_absorpt_correction_type multi-scan
_exptl_absorpt_process_details 'SADABS V2014/5 (Bruker AXS Inc.)'
_exptl_crystal_colour orange
_exptl_crystal_density_diffrn 1.345
_exptl_crystal_density_method 'not measured'
_exptl_crystal_description prism
_exptl_crystal_F_000 660
_exptl_crystal_size_max 0.42
_exptl_crystal_size_mid 0.40
_exptl_crystal_size_min 0.32
_refine_diff_density_max 0.972
_refine_diff_density_min -0.306
_refine_diff_density_rms 0.072
_refine_ls_extinction_method none
_refine_ls_goodness_of_fit_ref 1.034
_refine_ls_hydrogen_treatment constr
_refine_ls_matrix_type full
_refine_ls_number_parameters 388
_refine_ls_number_reflns 7169
_refine_ls_number_restraints 0
_refine_ls_restrained_S_all 1.034
_refine_ls_R_factor_all 0.0477
_refine_ls_R_factor_gt 0.0386
_refine_ls_shift/su_max 0.001
_refine_ls_shift/su_mean 0.000
_refine_ls_structure_factor_coef Fsqd
_refine_ls_weighting_details 'calc w=1/[\s^2^(Fo^2^)+(0.0615P)^2^+0.6340P] where P=(Fo^2^+2Fc^2^)/3'
_refine_ls_weighting_scheme calc
_refine_ls_wR_factor_gt 0.1017
_refine_ls_wR_factor_ref 0.1078
_reflns_number_gt 6067
_reflns_number_total 7169
_reflns_threshold_expression >2sigma(I)
_cod_data_source_file c5dt01877c2.cif
_cod_data_source_block za217c
_cod_depositor_comments 'Adding full bibliography for 7035709--7035719.cif.'
_cod_database_code 7035715

loop_
_space_group_symop_id
_space_group_symop_operation_xyz
1 'x, y, z'
2 '-x, -y, -z'

loop_
_atom_site_label
_atom_site_type_symbol
_atom_site_fract_x
_atom_site_fract_y
_atom_site_fract_z
_atom_site_U_iso_or_equiv
_atom_site_adp_type
_atom_site_occupancy
_atom_site_symmetry_multiplicity
_atom_site_calc_flag
_atom_site_refinement_flags
Fe Fe 0.55779(3) 0.34294(2) 0.218374(18) 0.02253(9) Uani 1 1 d .
P1 P 0.88457(5) 0.44410(4) 0.13490(3) 0.02532(12) Uani 1 1 d .
P2 P 0.57605(4) -0.10318(4) 0.32322(3) 0.01933(11) Uani 1 1 d .
C1 C 0.55485(19) 0.15495(16) 0.23666(13) 0.0234(4) Uani 1 1 d .
C2 C 0.6118(2) 0.22104(17) 0.14107(13) 0.0271(4) Uani 1 1 d .
H2 H 0.7002 0.2075 0.1103 0.032 Uiso 1 1 calc R
C3 C 0.5128(2) 0.31079(19) 0.10001(15) 0.0337(5) Uani 1 1 d .
H3 H 0.5243 0.3684 0.0374 0.040 Uiso 1 1 calc R
C4 C 0.3947(2) 0.29908(19) 0.16854(16) 0.0345(5) Uani 1 1 d .
H4 H 0.3128 0.3473 0.1599 0.041 Uiso 1 1 calc R
C5 C 0.41941(19) 0.20276(17) 0.25271(15) 0.0287(4) Uani 1 1 d .
H5 H 0.3566 0.1750 0.3098 0.034 Uiso 1 1 calc R
C6 C 0.72573(19) 0.44137(17) 0.21419(14) 0.0253(4) Uani 1 1 d .
C7 C 0.6138(2) 0.52561(18) 0.18571(16) 0.0327(4) Uani 1 1 d .
H7 H 0.6141 0.5891 0.1260 0.039 Uiso 1 1 calc R
C8 C 0.5035(2) 0.4986(2) 0.26094(18) 0.0381(5) Uani 1 1 d .
H8 H 0.4172 0.5406 0.2606 0.046 Uiso 1 1 calc R
C9 C 0.5436(2) 0.3982(2) 0.33681(16) 0.0366(5) Uani 1 1 d .
H9 H 0.4889 0.3609 0.3963 0.044 Uiso 1 1 calc R
C10 C 0.6797(2) 0.36269(18) 0.30890(14) 0.0281(4) Uani 1 1 d .
H10 H 0.7317 0.2976 0.3467 0.034 Uiso 1 1 calc R
C11 C 0.62773(18) 0.05666(16) 0.30696(13) 0.0226(4) Uani 1 1 d .
H11A H 0.6090 0.0732 0.3687 0.027 Uiso 1 1 calc R
H11B H 0.7271 0.0637 0.2849 0.027 Uiso 1 1 calc R
C12 C 0.99084(19) 0.54288(17) 0.17167(13) 0.0244(4) Uani 1 1 d .
C13 C 1.1162(2) 0.5806(2) 0.11492(14) 0.0328(4) Uani 1 1 d .
H13 H 1.1463 0.5498 0.0628 0.039 Uiso 1 1 calc R
C14 C 1.1968(2) 0.6631(2) 0.13443(16) 0.0424(5) Uani 1 1 d .
H14 H 1.2820 0.6884 0.0956 0.051 Uiso 1 1 calc R
C15 C 1.1538(2) 0.7082(2) 0.20973(16) 0.0388(5) Uani 1 1 d .
H15 H 1.2084 0.7662 0.2220 0.047 Uiso 1 1 calc R
C16 C 1.0320(2) 0.6695(2) 0.26720(16) 0.0363(5) Uani 1 1 d .
H16 H 1.0036 0.6991 0.3201 0.044 Uiso 1 1 calc R
C17 C 0.9505(2) 0.58737(19) 0.24825(15) 0.0321(4) Uani 1 1 d .
H17 H 0.8663 0.5614 0.2882 0.039 Uiso 1 1 calc R
C18 C 0.95975(18) 0.28617(17) 0.18483(13) 0.0252(4) Uani 1 1 d .
C19 C 0.9772(2) 0.20470(19) 0.13071(14) 0.0324(4) Uani 1 1 d .
H19 H 0.9510 0.2318 0.0695 0.039 Uiso 1 1 calc R
C20 C 1.0325(2) 0.0836(2) 0.16489(16) 0.0395(5) Uani 1 1 d .
H20 H 1.0423 0.0282 0.1275 0.047 Uiso 1 1 calc R
C21 C 1.0733(2) 0.0440(2) 0.25350(16) 0.0387(5) Uani 1 1 d .
H21 H 1.1113 -0.0384 0.2770 0.046 Uiso 1 1 calc R
C22 C 1.0585(2) 0.1250(2) 0.30739(15) 0.0352(5) Uani 1 1 d .
H22 H 1.0868 0.0982 0.3680 0.042 Uiso 1 1 calc R
C23 C 1.0025(2) 0.24530(19) 0.27362(14) 0.0310(4) Uani 1 1 d .
H23 H 0.9932 0.3004 0.3112 0.037 Uiso 1 1 calc R
C31 C 0.40797(18) -0.12568(17) 0.37493(13) 0.0231(4) Uani 1 1 d .
C32 C 0.33974(19) -0.06409(17) 0.43985(13) 0.0262(4) Uani 1 1 d .
H32 H 0.3726 0.0054 0.4532 0.031 Uiso 1 1 calc R
C33 C 0.2171(2) -0.12403(18) 0.47985(13) 0.0299(4) Uani 1 1 d .
H33 H 0.1497 -0.1014 0.5246 0.036 Uiso 1 1 calc R
C34 C 0.2086(2) -0.22412(18) 0.44321(14) 0.0310(4) Uani 1 1 d .
H34 H 0.1347 -0.2806 0.4593 0.037 Uiso 1 1 calc R
C35 C 0.32556(19) -0.22678(17) 0.37987(14) 0.0279(4) Uani 1 1 d .
H35 H 0.3468 -0.2859 0.3458 0.034 Uiso 1 1 calc R
C36 C 0.61025(19) -0.12745(16) 0.20886(12) 0.0222(4) Uani 1 1 d .
C37 C 0.5063(2) -0.12114(17) 0.15598(13) 0.0291(4) Uani 1 1 d .
H37 H 0.4146 -0.1064 0.1806 0.035 Uiso 1 1 calc R
C38 C 0.5383(2) -0.13671(19) 0.06677(14) 0.0358(5) Uani 1 1 d .
H38 H 0.4675 -0.1347 0.0311 0.043 Uiso 1 1 calc R
C39 C 0.6710(3) -0.15494(19) 0.02955(14) 0.0388(5) Uani 1 1 d .
H39 H 0.6918 -0.1638 -0.0320 0.047 Uiso 1 1 calc R
C40 C 0.7743(2) -0.1603(2) 0.08191(15) 0.0399(5) Uani 1 1 d .
H40 H 0.8661 -0.1732 0.0564 0.048 Uiso 1 1 calc R
C41 C 0.7440(2) -0.14687(19) 0.17146(13) 0.0309(4) Uani 1 1 d .
H41 H 0.8150 -0.1510 0.2074 0.037 Uiso 1 1 calc R
C42 C 0.68619(18) -0.21360(17) 0.39596(12) 0.0224(4) Uani 1 1 d .
C43 C 0.6671(2) -0.34240(18) 0.41217(14) 0.0290(4) Uani 1 1 d .
H43 H 0.6065 -0.3680 0.3793 0.035 Uiso 1 1 calc R
C44 C 0.7359(2) -0.4328(2) 0.47579(15) 0.0371(5) Uani 1 1 d .
H44 H 0.7232 -0.5203 0.4862 0.044 Uiso 1 1 calc R
C45 C 0.8235(2) -0.3952(2) 0.52431(15) 0.0418(5) Uani 1 1 d .
H45 H 0.8699 -0.4571 0.5687 0.050 Uiso 1 1 calc R
C46 C 0.8432(2) -0.2690(2) 0.50841(15) 0.0393(5) Uani 1 1 d .
H46 H 0.9037 -0.2440 0.5416 0.047 Uiso 1 1 calc R
C47 C 0.77508(19) -0.17684(19) 0.44380(14) 0.0296(4) Uani 1 1 d .
H47 H 0.7896 -0.0896 0.4327 0.036 Uiso 1 1 calc R

loop_
_atom_site_aniso_label
_atom_site_aniso_U_11
_atom_site_aniso_U_22
_atom_site_aniso_U_33
_atom_site_aniso_U_23
_atom_site_aniso_U_13
_atom_site_aniso_U_12
Fe 0.02287(15) 0.01767(14) 0.02931(15) -0.00894(10) -0.00733(10) 0.00039(10)
P1 0.0276(3) 0.0237(2) 0.0264(2) -0.00747(19) -0.00907(19) -0.00158(19)
P2 0.0210(2) 0.0170(2) 0.0211(2) -0.00719(17) -0.00395(17) 0.00033(17)
C1 0.0262(9) 0.0175(8) 0.0298(9) -0.0092(7) -0.0090(7) -0.0027(7)
C2 0.0338(10) 0.0236(9) 0.0284(9) -0.0131(7) -0.0074(8) -0.0010(8)
C3 0.0473(12) 0.0264(10) 0.0315(10) -0.0083(8) -0.0179(9) -0.0028(9)
C4 0.0321(11) 0.0262(10) 0.0506(13) -0.0122(9) -0.0216(9) 0.0018(8)
C5 0.0243(9) 0.0231(9) 0.0403(11) -0.0106(8) -0.0071(8) -0.0036(7)
C6 0.0270(9) 0.0196(8) 0.0333(10) -0.0113(7) -0.0093(8) -0.0013(7)
C7 0.0347(11) 0.0186(9) 0.0490(12) -0.0125(8) -0.0156(9) 0.0017(8)
C8 0.0299(11) 0.0297(10) 0.0655(15) -0.0296(10) -0.0106(10) 0.0048(8)
C9 0.0359(11) 0.0410(12) 0.0411(12) -0.0268(10) 0.0003(9) -0.0044(9)
C10 0.0314(10) 0.0275(9) 0.0310(10) -0.0146(8) -0.0092(8) -0.0016(8)
C11 0.0233(9) 0.0193(8) 0.0269(9) -0.0088(7) -0.0058(7) -0.0006(7)
C12 0.0270(9) 0.0216(9) 0.0254(9) -0.0055(7) -0.0099(7) -0.0004(7)
C13 0.0333(11) 0.0400(11) 0.0258(9) -0.0114(8) -0.0027(8) -0.0054(9)
C14 0.0346(12) 0.0509(14) 0.0402(12) -0.0105(10) -0.0027(9) -0.0168(10)
C15 0.0368(12) 0.0394(12) 0.0474(13) -0.0177(10) -0.0153(10) -0.0071(9)
C16 0.0358(11) 0.0372(11) 0.0443(12) -0.0231(10) -0.0098(9) 0.0015(9)
C17 0.0280(10) 0.0344(11) 0.0378(11) -0.0173(9) -0.0029(8) -0.0017(8)
C18 0.0233(9) 0.0240(9) 0.0286(9) -0.0087(7) -0.0040(7) 0.0000(7)
C19 0.0339(11) 0.0364(11) 0.0276(10) -0.0132(8) 0.0002(8) -0.0013(9)
C20 0.0437(12) 0.0347(11) 0.0422(12) -0.0213(10) 0.0051(10) 0.0026(9)
C21 0.0353(11) 0.0276(10) 0.0455(12) -0.0070(9) 0.0032(9) 0.0066(9)
C22 0.0318(11) 0.0360(11) 0.0346(11) -0.0073(9) -0.0062(8) 0.0063(9)
C23 0.0338(11) 0.0313(10) 0.0310(10) -0.0131(8) -0.0092(8) 0.0054(8)
C31 0.0207(8) 0.0224(9) 0.0260(9) -0.0076(7) -0.0032(7) 0.0005(7)
C32 0.0287(10) 0.0243(9) 0.0257(9) -0.0083(7) -0.0043(7) 0.0006(7)
C33 0.0299(10) 0.0296(10) 0.0247(9) -0.0034(8) -0.0003(7) 0.0032(8)
C34 0.0254(10) 0.0267(10) 0.0371(10) -0.0039(8) -0.0057(8) -0.0019(8)
C35 0.0286(10) 0.0230(9) 0.0340(10) -0.0101(8) -0.0074(8) -0.0009(7)
C36 0.0302(9) 0.0161(8) 0.0205(8) -0.0057(6) -0.0035(7) -0.0023(7)
C37 0.0354(11) 0.0244(9) 0.0266(9) -0.0035(7) -0.0093(8) -0.0048(8)
C38 0.0542(14) 0.0274(10) 0.0268(10) -0.0034(8) -0.0153(9) -0.0102(9)
C39 0.0656(15) 0.0289(10) 0.0219(9) -0.0086(8) -0.0033(9) -0.0046(10)
C40 0.0465(13) 0.0407(12) 0.0297(10) -0.0127(9) 0.0037(9) 0.0037(10)
C41 0.0322(10) 0.0347(10) 0.0257(9) -0.0102(8) -0.0035(8) 0.0026(8)
C42 0.0233(9) 0.0244(9) 0.0193(8) -0.0079(7) -0.0018(6) 0.0032(7)
C43 0.0316(10) 0.0253(9) 0.0297(10) -0.0088(8) -0.0044(8) 0.0034(8)
C44 0.0416(12) 0.0279(10) 0.0334(11) -0.0024(8) -0.0007(9) 0.0095(9)
C45 0.0431(12) 0.0471(13) 0.0286(10) -0.0060(9) -0.0081(9) 0.0217(10)
C46 0.0355(11) 0.0573(14) 0.0319(11) -0.0221(10) -0.0142(9) 0.0152(10)
C47 0.0293(10) 0.0331(10) 0.0318(10) -0.0170(8) -0.0084(8) 0.0065(8)

loop_
_atom_type_symbol
_atom_type_description
_atom_type_scat_dispersion_real
_atom_type_scat_dispersion_imag
_atom_type_scat_source
C C 0.0033 0.0016 'International Tables Vol C Tables 4.2.6.8 and 6.1.1.4'
H H 0.0000 0.0000 'International Tables Vol C Tables 4.2.6.8 and 6.1.1.4'
P P 0.1023 0.0942 'International Tables Vol C Tables 4.2.6.8 and 6.1.1.4'
Fe Fe 0.3463 0.8444 'International Tables Vol C Tables 4.2.6.8 and 6.1.1.4'

loop_
_geom_angle_atom_site_label_1
_geom_angle_atom_site_label_2
_geom_angle_atom_site_label_3
_geom_angle
C1 Fe C7 164.60(8)
C1 Fe C5 41.13(7)
C7 Fe C5 153.87(8)
C1 Fe C10 105.95(7)
C7 Fe C10 68.65(8)
C5 Fe C10 123.82(8)
C1 Fe C6 125.27(7)
C7 Fe C6 41.34(8)
C5 Fe C6 162.15(8)
C10 Fe C6 41.09(8)
C1 Fe C8 152.47(9)
C7 Fe C8 40.54(9)
C5 Fe C8 118.20(9)
C10 Fe C8 68.33(8)
C6 Fe C8 69.09(8)
C1 Fe C9 117.70(8)
C7 Fe C9 68.26(9)
C5 Fe C9 105.26(9)
C10 Fe C9 40.63(8)
C6 Fe C9 69.00(8)
C8 Fe C9 40.41(9)
C1 Fe C4 69.02(8)
C7 Fe C4 120.70(8)
C5 Fe C4 40.76(8)
C10 Fe C4 161.28(9)
C6 Fe C4 156.22(8)
C8 Fe C4 107.33(8)
C9 Fe C4 124.41(9)
C1 Fe C2 41.12(7)
C7 Fe C2 128.10(8)
C5 Fe C2 68.62(8)
C10 Fe C2 120.56(8)
C6 Fe C2 108.73(8)
C8 Fe C2 164.86(9)
C9 Fe C2 154.08(8)
C4 Fe C2 68.26(8)
C1 Fe C3 69.08(8)
C7 Fe C3 109.75(8)
C5 Fe C3 68.42(8)
C10 Fe C3 156.44(9)
C6 Fe C3 121.89(8)
C8 Fe C3 126.75(9)
C9 Fe C3 162.41(9)
C4 Fe C3 40.33(9)
C2 Fe C3 40.70(8)
C6 P1 C12 101.92(8)
C6 P1 C18 103.35(8)
C12 P1 C18 100.97(8)
C31 P2 C36 113.19(9)
C31 P2 C42 110.82(8)
C36 P2 C42 106.07(8)
C31 P2 C11 110.84(9)
C36 P2 C11 107.25(8)
C42 P2 C11 108.43(8)
C5 C1 C2 107.31(16)
C5 C1 C11 127.11(17)
C2 C1 C11 125.55(17)
C5 C1 Fe 69.83(10)
C2 C1 Fe 70.22(10)
C11 C1 Fe 123.72(12)
C3 C2 C1 108.08(18)
C3 C2 Fe 69.77(11)
C1 C2 Fe 68.66(10)
C3 C2 H2 126.0
C1 C2 H2 126.0
Fe C2 H2 127.2
C4 C3 C2 108.08(18)
C4 C3 Fe 69.69(12)
C2 C3 Fe 69.52(11)
C4 C3 H3 126.0
C2 C3 H3 126.0
Fe C3 H3 126.4
C3 C4 C5 108.33(18)
C3 C4 Fe 69.98(11)
C5 C4 Fe 69.24(11)
C3 C4 H4 125.8
C5 C4 H4 125.8
Fe C4 H4 126.5
C4 C5 C1 108.18(18)
C4 C5 Fe 69.99(11)
C1 C5 Fe 69.04(10)
C4 C5 H5 125.9
C1 C5 H5 125.9
Fe C5 H5 126.6
C10 C6 C7 106.19(17)
C10 C6 P1 131.93(15)
C7 C6 P1 121.85(15)
C10 C6 Fe 69.35(10)
C7 C6 Fe 68.87(10)
P1 C6 Fe 124.69(10)
C8 C7 C6 108.82(19)
C8 C7 Fe 70.21(11)
C6 C7 Fe 69.79(10)
C8 C7 H7 125.6
C6 C7 H7 125.6
Fe C7 H7 126.0
C7 C8 C9 108.17(18)
C7 C8 Fe 69.24(11)
C9 C8 Fe 69.88(11)
C7 C8 H8 125.9
C9 C8 H8 125.9
Fe C8 H8 126.5
C8 C9 C10 108.21(19)
C8 C9 Fe 69.71(12)
C10 C9 Fe 69.49(11)
C8 C9 H9 125.9
C10 C9 H9 125.9
Fe C9 H9 126.5
C9 C10 C6 108.62(18)
C9 C10 Fe 69.89(11)
C6 C10 Fe 69.56(10)
C9 C10 H10 125.7
C6 C10 H10 125.7
Fe C10 H10 126.4
C1 C11 P2 112.40(12)
C1 C11 H11A 109.1
P2 C11 H11A 109.1
C1 C11 H11B 109.1
P2 C11 H11B 109.1
H11A C11 H11B 107.9
C17 C12 C13 118.71(17)
C17 C12 P1 123.99(15)
C13 C12 P1 117.18(14)
C14 C13 C12 120.18(19)
C14 C13 H13 119.9
C12 C13 H13 119.9
C15 C14 C13 120.3(2)
C15 C14 H14 119.9
C13 C14 H14 119.9
C16 C15 C14 120.0(2)
C16 C15 H15 120.0
C14 C15 H15 120.0
C15 C16 C17 120.2(2)
C15 C16 H16 119.9
C17 C16 H16 119.9
C12 C17 C16 120.62(19)
C12 C17 H17 119.7
C16 C17 H17 119.7
C19 C18 C23 118.42(18)
C19 C18 P1 118.22(14)
C23 C18 P1 123.34(15)
C18 C19 C20 120.92(19)
C18 C19 H19 119.5
C20 C19 H19 119.5
C21 C20 C19 119.9(2)
C21 C20 H20 120.0
C19 C20 H20 120.0
C22 C21 C20 119.67(19)
C22 C21 H21 120.2
C20 C21 H21 120.2
C21 C22 C23 120.4(2)
C21 C22 H22 119.8
C23 C22 H22 119.8
C22 C23 C18 120.63(19)
C22 C23 H23 119.7
C18 C23 H23 119.7
C35 C31 C32 107.51(16)
C35 C31 P2 126.32(14)
C32 C31 P2 124.49(14)
C33 C32 C31 107.43(17)
C33 C32 H32 126.3
C31 C32 H32 126.3
C32 C33 C34 108.60(18)
C32 C33 H33 125.7
C34 C33 H33 125.7
C35 C34 C33 108.71(17)
C35 C34 H34 125.6
C33 C34 H34 125.6
C34 C35 C31 107.70(17)
C34 C35 H35 126.2
C31 C35 H35 126.2
C41 C36 C37 119.80(17)
C41 C36 P2 118.82(14)
C37 C36 P2 121.31(15)
C38 C37 C36 119.25(19)
C38 C37 H37 120.4
C36 C37 H37 120.4
C39 C38 C37 120.82(19)
C39 C38 H38 119.6
C37 C38 H38 119.6
C38 C39 C40 119.85(19)
C38 C39 H39 120.1
C40 C39 H39 120.1
C39 C40 C41 120.0(2)
C39 C40 H40 120.0
C41 C40 H40 120.0
C40 C41 C36 120.24(19)
C40 C41 H41 119.9
C36 C41 H41 119.9
C47 C42 C43 119.57(17)
C47 C42 P2 123.02(14)
C43 C42 P2 116.97(14)
C44 C43 C42 120.38(19)
C44 C43 H43 119.8
C42 C43 H43 119.8
C43 C44 C45 119.7(2)
C43 C44 H44 120.2
C45 C44 H44 120.2
C46 C45 C44 120.24(19)
C46 C45 H45 119.9
C44 C45 H45 119.9
C45 C46 C47 120.6(2)
C45 C46 H46 119.7
C47 C46 H46 119.7
C42 C47 C46 119.55(19)
C42 C47 H47 120.2
C46 C47 H47 120.2

loop_
_geom_bond_atom_site_label_1
_geom_bond_atom_site_label_2
_geom_bond_distance
Fe C1 2.0257(17)
Fe C7 2.0305(19)
Fe C5 2.0361(18)
Fe C10 2.0401(18)
Fe C6 2.0428(18)
Fe C8 2.043(2)
Fe C9 2.045(2)
Fe C4 2.0460(19)
Fe C2 2.0465(18)
Fe C3 2.0498(19)
P1 C6 1.811(2)
P1 C12 1.8385(18)
P1 C18 1.8410(18)
P2 C31 1.7223(18)
P2 C36 1.8010(18)
P2 C42 1.8100(17)
P2 C11 1.8172(17)
C1 C5 1.427(3)
C1 C2 1.430(3)
C1 C11 1.503(2)
C2 C3 1.425(3)
C2 H2 0.9500
C3 C4 1.412(3)
C3 H3 0.9500
C4 C5 1.422(3)
C4 H4 0.9500
C5 H5 0.9500
C6 C10 1.433(3)
C6 C7 1.438(3)
C7 C8 1.412(3)
C7 H7 0.9500
C8 C9 1.412(3)
C8 H8 0.9500
C9 C10 1.418(3)
C9 H9 0.9500
C10 H10 0.9500
C11 H11A 0.9900
C11 H11B 0.9900
C12 C17 1.385(3)
C12 C13 1.397(3)
C13 C14 1.387(3)
C13 H13 0.9500
C14 C15 1.376(3)
C14 H14 0.9500
C15 C16 1.374(3)
C15 H15 0.9500
C16 C17 1.387(3)
C16 H16 0.9500
C17 H17 0.9500
C18 C19 1.386(3)
C18 C23 1.398(3)
C19 C20 1.393(3)
C19 H19 0.9500
C20 C21 1.387(3)
C20 H20 0.9500
C21 C22 1.379(3)
C21 H21 0.9500
C22 C23 1.388(3)
C22 H22 0.9500
C23 H23 0.9500
C31 C35 1.414(3)
C31 C32 1.425(3)
C32 C33 1.382(3)
C32 H32 0.9500
C33 C34 1.406(3)
C33 H33 0.9500
C34 C35 1.382(3)
C34 H34 0.9500
C35 H35 0.9500
C36 C41 1.387(3)
C36 C37 1.393(3)
C37 C38 1.391(3)
C37 H37 0.9500
C38 C39 1.375(3)
C38 H38 0.9500
C39 C40 1.384(3)
C39 H39 0.9500
C40 C41 1.385(3)
C40 H40 0.9500
C41 H41 0.9500
C42 C47 1.386(3)
C42 C43 1.398(3)
C43 C44 1.383(3)
C43 H43 0.9500
C44 C45 1.388(3)
C44 H44 0.9500
C45 C46 1.372(3)
C45 H45 0.9500
C46 C47 1.397(3)
C46 H46 0.9500
C47 H47 0.9500
